data_7021817
loop_
_publ_author_name
'Wilson, Rajni K.'
'Brooker, Sally'

_publ_section_title
;
 Oxidative dehydrogenation of a new tetra-amine N4-donor macrocycle tunes
 the nickel(ii) spin state from high spin to low spin.
;
_journal_issue 34
_journal_name_full 'Dalton transactions (Cambridge, England : 2003)'
_journal_page_first 12075
_journal_page_last 12078
_journal_paper_doi 10.1039/c3dt51776d
_journal_volume 42
_journal_year 2013
_chemical_formula_sum 'C18 H21 B F4 N4 Ni'
_chemical_formula_weight 438.91
_chemical_name_systematic
; 
 ? 
;
_space_group_IT_number 14
_symmetry_cell_setting monoclinic
_symmetry_space_group_name_Hall '-P 2ybc'
_symmetry_space_group_name_H-M 'P 1 21/c 1'
_atom_sites_solution_hydrogens geom
_atom_sites_solution_primary direct
_atom_sites_solution_secondary difmap
_audit_creation_method SHELXL-97
_cell_angle_alpha 90.00
_cell_angle_beta 115.5600(10)
_cell_angle_gamma 90.00
_cell_formula_units_Z 4
_cell_length_a 9.8702(4)
_cell_length_b 18.1530(8)
_cell_length_c 11.2583(4)
_cell_measurement_reflns_used 6122
_cell_measurement_temperature 90(2)
_cell_measurement_theta_max 26.017
_cell_measurement_theta_min 2.244
_cell_volume 1819.78(13)
_computing_structure_refinement 'SHELXL-97 (Sheldrick, 1997)'
_computing_structure_solution 'SHELXS-97 (Sheldrick, 1990)'
_diffrn_ambient_temperature 90(2)
_diffrn_measured_fraction_theta_full 0.968
_diffrn_measured_fraction_theta_max 0.968
_diffrn_measurement_device_type 'Bruker Kappa Apex II area detector'
_diffrn_measurement_method '\f and \w scans'
_diffrn_radiation_monochromator graphite
_diffrn_radiation_source 'fine-focus sealed tube'
_diffrn_radiation_type MoK\a
_diffrn_radiation_wavelength 0.71073
_diffrn_reflns_av_R_equivalents 0.0342
_diffrn_reflns_av_sigmaI/netI 0.0313
_diffrn_reflns_limit_h_max 12
_diffrn_reflns_limit_h_min -12
_diffrn_reflns_limit_k_max 22
_diffrn_reflns_limit_k_min -22
_diffrn_reflns_limit_l_max 9
_diffrn_reflns_limit_l_min -13
_diffrn_reflns_number 12160
_diffrn_reflns_theta_full 26.11
_diffrn_reflns_theta_max 26.11
_diffrn_reflns_theta_min 2.29
_exptl_absorpt_coefficient_mu 1.117
_exptl_absorpt_correction_T_max 0.6827
_exptl_absorpt_correction_T_min 0.6051
_exptl_absorpt_correction_type multi-scan
_exptl_absorpt_process_details 'SCALE (BRUKER AXS INc.)'
_exptl_crystal_colour red
_exptl_crystal_density_diffrn 1.602
_exptl_crystal_density_method 'not measured'
_exptl_crystal_description block
_exptl_crystal_F_000 904
_exptl_crystal_size_max 0.50
_exptl_crystal_size_mid 0.39
_exptl_crystal_size_min 0.37
_refine_diff_density_max 0.832
_refine_diff_density_min -0.565
_refine_diff_density_rms 0.062
_refine_ls_extinction_method none
_refine_ls_goodness_of_fit_ref 1.043
_refine_ls_hydrogen_treatment mixed
_refine_ls_matrix_type full
_refine_ls_number_parameters 261
_refine_ls_number_reflns 3496
_refine_ls_number_restraints 0
_refine_ls_restrained_S_all 1.043
_refine_ls_R_factor_all 0.0363
_refine_ls_R_factor_gt 0.0322
_refine_ls_shift/su_max 0.000
_refine_ls_shift/su_mean 0.000
_refine_ls_structure_factor_coef Fsqd
_refine_ls_weighting_details 'calc w=1/[\s^2^(Fo^2^)+(0.0259P)^2^+2.1322P] where P=(Fo^2^+2Fc^2^)/3'
_refine_ls_weighting_scheme calc
_refine_ls_wR_factor_gt 0.0741
_refine_ls_wR_factor_ref 0.0772
_reflns_number_gt 3192
_reflns_number_total 3496
_reflns_threshold_expression >2sigma(I)
_cod_data_source_file c3dt51776d.txt
_cod_data_source_block rs187
_cod_depositor_comments
;
The following automatic conversions were performed:

'_symmetry_cell_setting' value 'Monoclinic' changed to 'monoclinic'
according to /home/saulius/struct/CIF-dictionaries/cif_core.dic
dictionary named 'cif_core.dic' version 2.4.2 from
2011-04-26.

'_exptl_absorpt_correction_type' value 'Multi-scan'
changed to 'multi-scan' according to
/home/saulius/struct/CIF-dictionaries/cif_core.dic dictionary named
'cif_core.dic' version 2.4.2 from 2011-04-26.

Automatic conversion script
Id: cif_fix_values 1891 2012-01-12 08:04:46Z andrius 
;
_cod_original_sg_symbol_H-M P2(1)/c
_cod_database_code 7021817

loop_
_symmetry_equiv_pos_as_xyz
'x, y, z'
'-x, y+1/2, -z+1/2'
'-x, -y, -z'
'x, -y-1/2, z-1/2'

loop_
_atom_site_label
_atom_site_type_symbol
_atom_site_fract_x
_atom_site_fract_y
_atom_site_fract_z
_atom_site_U_iso_or_equiv
_atom_site_adp_type
_atom_site_occupancy
_atom_site_symmetry_multiplicity
_atom_site_calc_flag
_atom_site_refinement_flags
Ni1 Ni 0.61280(3) 0.098468(14) 0.17934(3) 0.01590(9) Uani 1 1 d .
N1 N 0.79013(19) 0.08767(9) 0.16005(17) 0.0145(4) Uani 1 1 d .
C1 C 0.8248(2) 0.14301(11) 0.0879(2) 0.0155(4) Uani 1 1 d .
C2 C 0.9653(2) 0.17774(12) 0.1394(2) 0.0185(4) Uani 1 1 d .
H2 H 1.0393 0.1647 0.2244 0.022 Uiso 1 1 calc R
C3 C 0.9965(3) 0.23111(12) 0.0667(2) 0.0229(5) Uani 1 1 d .
H3 H 1.0927 0.2537 0.1017 0.027 Uiso 1 1 calc R
C4 C 0.8886(3) 0.25196(12) -0.0569(2) 0.0254(5) Uani 1 1 d .
H4 H 0.9112 0.2881 -0.1068 0.031 Uiso 1 1 calc R
C5 C 0.7482(3) 0.21958(12) -0.1064(2) 0.0236(5) Uani 1 1 d .
H5 H 0.6733 0.2346 -0.1898 0.028 Uiso 1 1 calc R
C6 C 0.7150(2) 0.16514(12) -0.0356(2) 0.0181(4) Uani 1 1 d .
C7 C 0.5629(2) 0.12961(13) -0.0879(2) 0.0218(5) Uani 1 1 d .
H7B H 0.4959 0.1523 -0.1731 0.026 Uiso 1 1 calc R
H7A H 0.5718 0.0764 -0.1026 0.026 Uiso 1 1 calc R
N2 N 0.4989(2) 0.13964(10) 0.00817(18) 0.0179(4) Uani 1 1 d .
H2A H 0.489(3) 0.1846(15) 0.011(2) 0.023(7) Uiso 1 1 d .
C8 C 0.3485(3) 0.10472(14) -0.0378(2) 0.0264(5) Uani 1 1 d .
H8B H 0.3539 0.0529 -0.0627 0.032 Uiso 1 1 calc R
H8A H 0.2757 0.1310 -0.1166 0.032 Uiso 1 1 calc R
C9 C 0.2964(3) 0.10751(14) 0.0707(2) 0.0277(5) Uani 1 1 d .
H9A H 0.2323 0.1514 0.0591 0.033 Uiso 1 1 calc R
H9B H 0.2363 0.0631 0.0666 0.033 Uiso 1 1 calc R
N3 N 0.4303(2) 0.11107(11) 0.2009(2) 0.0221(4) Uani 1 1 d .
H3A H 0.430(3) 0.1573(16) 0.233(3) 0.033(7) Uiso 1 1 d .
C10 C 0.4324(3) 0.05842(13) 0.3023(2) 0.0238(5) Uani 1 1 d .
H10A H 0.4037 0.0085 0.2643 0.029 Uiso 1 1 calc R
H10B H 0.3616 0.0742 0.3384 0.029 Uiso 1 1 calc R
C11 C 0.5912(3) 0.05879(13) 0.4081(2) 0.0241(5) Uani 1 1 d .
H11A H 0.6147 0.1062 0.4562 0.029 Uiso 1 1 calc R
H11B H 0.6071 0.0183 0.4718 0.029 Uiso 1 1 calc R
N4 N 0.6852(2) 0.04819(10) 0.33682(18) 0.0192(4) Uani 1 1 d .
C12 C 0.7915(2) 0.00047(12) 0.3777(2) 0.0197(5) Uani 1 1 d .
H12 H 0.8075 -0.0267 0.4547 0.024 Uiso 1 1 calc R
C13 C 0.8874(2) -0.01449(12) 0.3154(2) 0.0172(4) Uani 1 1 d .
C14 C 0.9795(3) -0.07762(12) 0.3572(2) 0.0218(5) Uani 1 1 d .
H14 H 0.9765 -0.1069 0.4261 0.026 Uiso 1 1 calc R
C15 C 1.0728(3) -0.09800(12) 0.3017(2) 0.0232(5) Uani 1 1 d .
H15 H 1.1321 -0.1414 0.3295 0.028 Uiso 1 1 calc R
C16 C 1.0785(2) -0.05320(12) 0.2031(2) 0.0208(5) Uani 1 1 d .
H16 H 1.1437 -0.0662 0.1644 0.025 Uiso 1 1 calc R
C17 C 0.9920(2) 0.00940(12) 0.1605(2) 0.0173(4) Uani 1 1 d .
H17 H 1.0012 0.0392 0.0951 0.021 Uiso 1 1 calc R
C18 C 0.8891(2) 0.03046(11) 0.2122(2) 0.0143(4) Uani 1 1 d .
B1 B 0.3655(3) 0.32418(14) 0.0290(3) 0.0227(5) Uani 1 1 d .
F11 F 0.38481(16) 0.26910(7) 0.12206(14) 0.0308(3) Uani 1 1 d .
F12 F 0.40722(17) 0.29467(7) -0.06594(14) 0.0328(3) Uani 1 1 d .
F13 F 0.45624(16) 0.38378(8) 0.09012(14) 0.0307(3) Uani 1 1 d .
F14 F 0.21693(16) 0.34574(8) -0.03134(14) 0.0355(4) Uani 1 1 d .

loop_
_atom_site_aniso_label
_atom_site_aniso_U_11
_atom_site_aniso_U_22
_atom_site_aniso_U_33
_atom_site_aniso_U_23
_atom_site_aniso_U_13
_atom_site_aniso_U_12
Ni1 0.01448(15) 0.01629(15) 0.02024(17) 0.00146(10) 0.01060(12) 0.00138(10)
N1 0.0145(8) 0.0161(9) 0.0144(9) 0.0004(7) 0.0078(7) 0.0003(7)
C1 0.0199(10) 0.0138(10) 0.0183(11) -0.0008(8) 0.0134(9) 0.0018(8)
C2 0.0187(10) 0.0176(10) 0.0230(12) -0.0019(8) 0.0125(9) 0.0002(8)
C3 0.0241(11) 0.0174(11) 0.0360(14) -0.0027(9) 0.0212(11) -0.0033(9)
C4 0.0387(13) 0.0176(11) 0.0315(13) 0.0041(9) 0.0259(11) 0.0010(10)
C5 0.0320(12) 0.0213(11) 0.0218(12) 0.0042(9) 0.0156(10) 0.0054(10)
C6 0.0230(11) 0.0178(10) 0.0159(11) 0.0000(8) 0.0106(9) 0.0024(8)
C7 0.0236(11) 0.0237(11) 0.0165(11) -0.0001(9) 0.0071(9) 0.0007(9)
N2 0.0153(9) 0.0147(9) 0.0215(10) -0.0015(7) 0.0060(7) 0.0006(7)
C8 0.0173(11) 0.0304(13) 0.0270(13) -0.0071(10) 0.0054(10) -0.0045(9)
C9 0.0150(11) 0.0352(13) 0.0319(14) -0.0025(11) 0.0091(10) -0.0021(10)
N3 0.0195(9) 0.0208(10) 0.0293(11) -0.0020(8) 0.0137(8) -0.0005(8)
C10 0.0280(12) 0.0228(11) 0.0293(13) -0.0044(9) 0.0204(10) -0.0052(9)
C11 0.0304(12) 0.0255(12) 0.0268(13) -0.0001(9) 0.0223(11) -0.0010(10)
N4 0.0228(9) 0.0208(9) 0.0202(10) -0.0008(7) 0.0150(8) -0.0013(8)
C12 0.0240(11) 0.0197(11) 0.0165(11) 0.0003(8) 0.0098(9) -0.0023(9)
C13 0.0178(10) 0.0175(10) 0.0152(11) -0.0018(8) 0.0062(9) -0.0023(8)
C14 0.0256(12) 0.0197(11) 0.0182(11) 0.0024(9) 0.0077(9) 0.0006(9)
C15 0.0223(11) 0.0186(11) 0.0250(12) -0.0004(9) 0.0066(10) 0.0047(9)
C16 0.0168(10) 0.0227(11) 0.0237(12) -0.0037(9) 0.0095(9) 0.0018(9)
C17 0.0169(10) 0.0193(10) 0.0175(11) -0.0007(8) 0.0092(9) -0.0015(8)
C18 0.0134(9) 0.0154(10) 0.0127(10) -0.0027(8) 0.0044(8) -0.0017(8)
B1 0.0283(13) 0.0206(12) 0.0223(14) 0.0011(10) 0.0138(11) 0.0017(10)
F11 0.0402(8) 0.0261(7) 0.0277(8) 0.0075(6) 0.0161(7) -0.0004(6)
F12 0.0518(9) 0.0241(7) 0.0338(8) -0.0002(6) 0.0289(7) 0.0049(6)
F13 0.0396(8) 0.0267(7) 0.0305(8) -0.0031(6) 0.0195(7) -0.0084(6)
F14 0.0305(8) 0.0383(9) 0.0320(8) -0.0035(6) 0.0081(6) 0.0087(6)

loop_
_atom_type_symbol
_atom_type_description
_atom_type_scat_dispersion_real
_atom_type_scat_dispersion_imag
_atom_type_scat_source
C C 0.0033 0.0016 'International Tables Vol C Tables 4.2.6.8 and 6.1.1.4'
H H 0.0000 0.0000 'International Tables Vol C Tables 4.2.6.8 and 6.1.1.4'
N N 0.0061 0.0033 'International Tables Vol C Tables 4.2.6.8 and 6.1.1.4'
B B 0.0013 0.0007 'International Tables Vol C Tables 4.2.6.8 and 6.1.1.4'
F F 0.0171 0.0103 'International Tables Vol C Tables 4.2.6.8 and 6.1.1.4'
Ni Ni 0.3393 1.1124 'International Tables Vol C Tables 4.2.6.8 and 6.1.1.4'

loop_
_geom_angle_atom_site_label_1
_geom_angle_atom_site_label_2
_geom_angle_atom_site_label_3
_geom_angle
_geom_angle_publ_flag
N4 Ni1 N1 93.79(8) y
N4 Ni1 N2 167.80(8) y
N1 Ni1 N2 95.56(8) y
N4 Ni1 N3 86.17(8) y
N1 Ni1 N3 179.09(8) y
N2 Ni1 N3 84.60(8) y
C18 N1 C1 118.45(16) ?
C18 N1 Ni1 124.07(14) ?
C1 N1 Ni1 117.47(13) ?
C2 C1 C6 119.03(19) ?
C2 C1 N1 121.31(19) ?
C6 C1 N1 119.63(18) ?
C3 C2 C1 120.1(2) ?
C3 C2 H2 119.9 ?
C1 C2 H2 119.9 ?
C2 C3 C4 120.8(2) ?
C2 C3 H3 119.6 ?
C4 C3 H3 119.6 ?
C5 C4 C3 119.3(2) ?
C5 C4 H4 120.4 ?
C3 C4 H4 120.4 ?
C4 C5 C6 120.8(2) ?
C4 C5 H5 119.6 ?
C6 C5 H5 119.6 ?
C5 C6 C1 119.9(2) ?
C5 C6 C7 121.5(2) ?
C1 C6 C7 118.67(19) ?
N2 C7 C6 109.32(18) ?
N2 C7 H7B 109.8 ?
C6 C7 H7B 109.8 ?
N2 C7 H7A 109.8 ?
C6 C7 H7A 109.8 ?
H7B C7 H7A 108.3 ?
C7 N2 C8 111.71(17) ?
C7 N2 Ni1 115.89(14) ?
C8 N2 Ni1 104.40(14) ?
C7 N2 H2A 103.7(18) ?
C8 N2 H2A 108.9(18) ?
Ni1 N2 H2A 112.3(18) ?
N2 C8 C9 109.86(19) ?
N2 C8 H8B 109.7 ?
C9 C8 H8B 109.7 ?
N2 C8 H8A 109.7 ?
C9 C8 H8A 109.7 ?
H8B C8 H8A 108.2 ?
N3 C9 C8 109.13(18) ?
N3 C9 H9A 109.9 ?
C8 C9 H9A 109.9 ?
N3 C9 H9B 109.9 ?
C8 C9 H9B 109.9 ?
H9A C9 H9B 108.3 ?
C10 N3 C9 116.12(18) ?
C10 N3 Ni1 108.46(14) ?
C9 N3 Ni1 110.49(14) ?
C10 N3 H3A 107.0(17) ?
C9 N3 H3A 105.9(17) ?
Ni1 N3 H3A 108.6(17) ?
N3 C10 C11 105.70(17) ?
N3 C10 H10A 110.6 ?
C11 C10 H10A 110.6 ?
N3 C10 H10B 110.6 ?
C11 C10 H10B 110.6 ?
H10A C10 H10B 108.7 ?
N4 C11 C10 104.63(18) ?
N4 C11 H11A 110.8 ?
C10 C11 H11A 110.8 ?
N4 C11 H11B 110.8 ?
C10 C11 H11B 110.8 ?
H11A C11 H11B 108.9 ?
C12 N4 C11 120.06(19) ?
C12 N4 Ni1 126.68(15) ?
C11 N4 Ni1 112.60(14) ?
N4 C12 C13 124.4(2) ?
N4 C12 H12 117.8 ?
C13 C12 H12 117.8 ?
C14 C13 C18 120.29(19) ?
C14 C13 C12 117.31(19) ?
C18 C13 C12 122.38(19) ?
C15 C14 C13 122.0(2) ?
C15 C14 H14 119.0 ?
C13 C14 H14 119.0 ?
C14 C15 C16 118.1(2) ?
C14 C15 H15 120.9 ?
C16 C15 H15 120.9 ?
C17 C16 C15 121.7(2) ?
C17 C16 H16 119.1 ?
C15 C16 H16 119.1 ?
C16 C17 C18 121.6(2) ?
C16 C17 H17 119.2 ?
C18 C17 H17 119.2 ?
N1 C18 C17 121.99(19) ?
N1 C18 C13 121.71(18) ?
C17 C18 C13 116.16(18) ?
F14 B1 F13 110.2(2) ?
F14 B1 F11 110.0(2) ?
F13 B1 F11 109.6(2) ?
F14 B1 F12 109.4(2) ?
F13 B1 F12 109.7(2) ?
F11 B1 F12 107.87(19) ?

loop_
_geom_bond_atom_site_label_1
_geom_bond_atom_site_label_2
_geom_bond_distance
_geom_bond_publ_flag
Ni1 N4 1.8422(18) y
Ni1 N1 1.8647(17) y
Ni1 N2 1.9148(19) y
Ni1 N3 1.9322(19) y
N1 C18 1.372(3) ?
N1 C1 1.424(3) ?
C1 C2 1.401(3) ?
C1 C6 1.403(3) ?
C2 C3 1.386(3) ?
C2 H2 0.9500 ?
C3 C4 1.391(3) ?
C3 H3 0.9500 ?
C4 C5 1.382(3) ?
C4 H4 0.9500 ?
C5 C6 1.395(3) ?
C5 H5 0.9500 ?
C6 C7 1.501(3) ?
C7 N2 1.480(3) ?
C7 H7B 0.9900 ?
C7 H7A 0.9900 ?
N2 C8 1.486(3) ?
N2 H2A 0.82(3) ?
C8 C9 1.518(3) ?
C8 H8B 0.9900 ?
C8 H8A 0.9900 ?
C9 N3 1.493(3) ?
C9 H9A 0.9900 ?
C9 H9B 0.9900 ?
N3 C10 1.482(3) ?
N3 H3A 0.91(3) ?
C10 C11 1.505(3) ?
C10 H10A 0.9900 ?
C10 H10B 0.9900 ?
C11 N4 1.479(3) ?
C11 H11A 0.9900 ?
C11 H11B 0.9900 ?
N4 C12 1.283(3) ?
C12 C13 1.426(3) ?
C12 H12 0.9500 ?
C13 C14 1.411(3) ?
C13 C18 1.425(3) ?
C14 C15 1.369(3) ?
C14 H14 0.9500 ?
C15 C16 1.397(3) ?
C15 H15 0.9500 ?
C16 C17 1.377(3) ?
C16 H16 0.9500 ?
C17 C18 1.423(3) ?
C17 H17 0.9500 ?
B1 F14 1.381(3) ?
B1 F13 1.384(3) ?
B1 F11 1.401(3) ?
B1 F12 1.406(3) ?

loop_
_geom_hbond_atom_site_label_D
_geom_hbond_atom_site_label_H
_geom_hbond_atom_site_label_A
_geom_hbond_distance_DH
_geom_hbond_distance_HA
_geom_hbond_distance_DA
_geom_hbond_angle_DHA
_geom_hbond_site_symmetry_A
N2 H2A F11 0.82(3) 2.47(3) 3.111(2) 135(2) .
N2 H2A F12 0.82(3) 2.19(3) 2.964(2) 157(2) .
N3 H3A F11 0.91(3) 2.32(3) 2.979(2) 129(2) .
N3 H3A F12 0.91(3) 2.53(3) 3.223(2) 133(2) 4_566
